data_1512708
loop_
_publ_author_name
'Pradhumn Singh'
'Dipanwita Das'
'Om Prakash'
'Ajai K. Singh'

_publ_section_title
;
 Synthesis and structural chemistry of N-{2-(arylthio/seleno)
 ethyl}morpholine/piperidine-palladium(II) complexes as potent catalysts
 for the Heck reaction
;
_journal_name_full
;
Inorganica Chimica Acta
;
_journal_page_first 77
_journal_page_last 84
_journal_volume 393
_journal_year 2012
_chemical_formula_moiety 'C11 H16 Cl2 N2 O Pd S'
_chemical_formula_sum 'C11 H16 Cl2 N2 O Pd S'
_chemical_formula_weight 401.63
_space_group_IT_number 2
_symmetry_cell_setting triclinic
_symmetry_space_group_name_Hall '-P 1'
_symmetry_space_group_name_H-M 'P -1'
_atom_sites_solution_hydrogens geom
_atom_sites_solution_primary direct
_atom_sites_solution_secondary difmap
_cell_angle_alpha 110.868(7)
_cell_angle_beta 110.368(6)
_cell_angle_gamma 97.375(9)
_cell_formula_units_Z 2
_cell_length_a 8.246(3)
_cell_length_b 9.628(4)
_cell_length_c 10.664(4)
_cell_measurement_reflns_used 2207
_cell_measurement_temperature 298(2)
_cell_measurement_theta_max 27.83
_cell_measurement_theta_min 2.26
_cell_volume 710.2(5)
_computing_cell_refinement 'Bruker SMART'
_computing_data_collection 'Bruker SMART'
_computing_data_reduction 'Bruker SAINT'
_computing_molecular_graphics 'Bruker SHELXTL'
_computing_publication_material 'Bruker SHELXTL'
_computing_structure_refinement 'SHELXL-97 (Sheldrick, 1997)'
_computing_structure_solution 'SHELXS-97 (Sheldrick, 1990)'
_diffrn_ambient_temperature 298(2)
_diffrn_measurement_device_type 'CCD area detector'
_diffrn_measurement_method 'phi and omega scans'
_diffrn_radiation_monochromator graphite
_diffrn_radiation_source 'fine-focus sealed tube'
_diffrn_radiation_type MoK\a
_diffrn_radiation_wavelength 0.71073
_diffrn_reflns_av_R_equivalents 0.0214
_diffrn_reflns_av_sigmaI/netI 0.0398
_diffrn_reflns_limit_h_max 9
_diffrn_reflns_limit_h_min -9
_diffrn_reflns_limit_k_max 11
_diffrn_reflns_limit_k_min -11
_diffrn_reflns_limit_l_max 12
_diffrn_reflns_limit_l_min -12
_diffrn_reflns_number 2832
_diffrn_reflns_theta_full 25.00
_diffrn_reflns_theta_max 25.00
_diffrn_reflns_theta_min 2.26
_exptl_absorpt_coefficient_mu 1.818
_exptl_absorpt_correction_T_max 0.711
_exptl_absorpt_correction_T_min 0.641
_exptl_absorpt_correction_type multi-scan
_exptl_absorpt_process_details '(SADABS; Sheldrick, 1996)'
_exptl_crystal_colour Orange
_exptl_crystal_density_diffrn 1.878
_exptl_crystal_density_meas 1.878
_exptl_crystal_density_method 'not measured'
_exptl_crystal_description Rods
_exptl_crystal_F_000 400.0
_exptl_crystal_size_max 0.475
_exptl_crystal_size_mid 0.207
_exptl_crystal_size_min 0.189
_refine_diff_density_max 2.065
_refine_diff_density_min -1.060
_refine_diff_density_rms 0.139
_refine_ls_extinction_expression Fc^*^=kFc[1+0.001xFc^2^\l^3^/sin(2\q)]^-1/4^
_refine_ls_extinction_method none
_refine_ls_goodness_of_fit_ref 1.152
_refine_ls_hydrogen_treatment constr
_refine_ls_matrix_type full
_refine_ls_number_parameters 164
_refine_ls_number_reflns 2490
_refine_ls_number_restraints 0
_refine_ls_restrained_S_all 1.152
_refine_ls_R_factor_all 0.0575
_refine_ls_R_factor_gt 0.0547
_refine_ls_shift/su_max 0.001
_refine_ls_shift/su_mean 0.000
_refine_ls_structure_factor_coef Fsqd
_refine_ls_weighting_details 'calc w=1/[\s^2^(Fo^2^)+(0.2000P)^2^+0.0000P] where P=(Fo^2^+2Fc^2^)/3'
_refine_ls_weighting_scheme calc
_refine_ls_wR_factor_gt 0.1726
_refine_ls_wR_factor_ref 0.1836
_reflns_number_gt 2288
_reflns_number_total 2490
_reflns_threshold_expression >2sigma(I)
_cod_data_source_file ICA-2013-394-77-84-5.cif
_cod_data_source_block complex-3
_cod_original_sg_symbol_H-M P-1
_cod_database_code 1512708

loop_
_symmetry_equiv_pos_as_xyz
'x, y, z'
'-x, -y, -z'

loop_
_atom_site_label
_atom_site_type_symbol
_atom_site_fract_x
_atom_site_fract_y
_atom_site_fract_z
_atom_site_U_iso_or_equiv
_atom_site_adp_type
_atom_site_occupancy
_atom_site_symmetry_multiplicity
_atom_site_calc_flag
_atom_site_refinement_flags
Pd1 Pd 0.53099(5) 0.76207(4) -0.00781(3) 0.0430(3) Uani 1 1 d .
S1 S 0.4813(2) 0.93276(14) 0.17751(14) 0.0435(4) Uani 1 1 d .
N1 N 0.2535(6) 0.6389(5) -0.1084(4) 0.0349(9) Uani 1 1 d .
Cl1 Cl 0.83096(19) 0.90154(17) 0.11251(16) 0.0553(5) Uani 1 1 d .
Cl2 Cl 0.5857(2) 0.59976(19) -0.19912(16) 0.0626(5) Uani 1 1 d .
N2 N 0.4128(6) 0.8068(5) 0.3470(5) 0.0551(12) Uani 1 1 d .
O1 O -0.0411(5) 0.4146(4) -0.3870(4) 0.0594(10) Uani 1 1 d .
C1 C 0.7304(7) 0.9075(7) 0.4117(6) 0.0627(16) Uani 1 1 d .
H1 H 0.8164 0.9557 0.3909 0.075 Uiso 1 1 calc R
C2 C 0.7804(9) 0.8664(9) 0.5314(6) 0.0706(19) Uani 1 1 d .
H2 H 0.9010 0.8884 0.5943 0.085 Uiso 1 1 calc R
C3 C 0.6424(9) 0.7918(7) 0.5518(6) 0.0580(16) Uani 1 1 d .
H3 H 0.6708 0.7592 0.6271 0.070 Uiso 1 1 calc R
C4 C 0.4642(10) 0.7655(7) 0.4616(6) 0.0592(16) Uani 1 1 d .
H4 H 0.3751 0.7176 0.4797 0.071 Uiso 1 1 calc R
C5 C 0.5483(7) 0.8730(5) 0.3271(5) 0.0454(12) Uani 1 1 d .
C6 C 0.2402(8) 0.8599(6) 0.0946(5) 0.0532(14) Uani 1 1 d .
H6A H 0.1976 0.8847 0.1718 0.064 Uiso 1 1 calc R
H6B H 0.1886 0.9103 0.0324 0.064 Uiso 1 1 calc R
C7 C 0.1777(8) 0.6878(6) 0.0030(5) 0.0514(13) Uani 1 1 d .
H7A H 0.2132 0.6371 0.0679 0.062 Uiso 1 1 calc R
H7B H 0.0469 0.6542 -0.0479 0.062 Uiso 1 1 calc R
C8 C 0.2231(8) 0.4688(6) -0.1682(6) 0.0554(14) Uani 1 1 d .
H8A H 0.2681 0.4412 -0.0860 0.066 Uiso 1 1 calc R
H8B H 0.2924 0.4401 -0.2256 0.066 Uiso 1 1 calc R
C9 C 0.0290(7) 0.3768(7) -0.2640(5) 0.0553(14) Uani 1 1 d .
H9A H 0.0187 0.2668 -0.3001 0.066 Uiso 1 1 calc R
H9B H -0.0407 0.3997 -0.2063 0.066 Uiso 1 1 calc R
C10 C -0.0291(8) 0.5774(7) -0.3356(5) 0.0599(15) Uani 1 1 d .
H10A H -0.1011 0.6018 -0.2800 0.072 Uiso 1 1 calc R
H10B H -0.0773 0.6011 -0.4200 0.072 Uiso 1 1 calc R
C11 C 0.1625(7) 0.6743(6) -0.2394(5) 0.0491(12) Uani 1 1 d .
H11A H 0.1658 0.7829 -0.2026 0.059 Uiso 1 1 calc R
H11B H 0.2304 0.6578 -0.2990 0.059 Uiso 1 1 calc R

loop_
_atom_site_aniso_label
_atom_site_aniso_U_11
_atom_site_aniso_U_22
_atom_site_aniso_U_33
_atom_site_aniso_U_23
_atom_site_aniso_U_13
_atom_site_aniso_U_12
Pd1 0.0428(5) 0.0474(4) 0.0503(4) 0.0252(3) 0.0267(3) 0.0169(3)
S1 0.0516(10) 0.0410(8) 0.0464(7) 0.0194(6) 0.0275(6) 0.0195(6)
N1 0.040(2) 0.049(2) 0.0366(17) 0.0302(16) 0.0248(16) 0.0199(18)
Cl1 0.0370(9) 0.0579(9) 0.0716(9) 0.0317(7) 0.0215(6) 0.0088(6)
Cl2 0.0624(12) 0.0722(10) 0.0595(9) 0.0187(7) 0.0405(8) 0.0253(8)
N2 0.042(3) 0.064(3) 0.062(2) 0.031(2) 0.0210(19) 0.013(2)
O1 0.054(2) 0.062(2) 0.0532(19) 0.0260(16) 0.0158(17) 0.0068(19)
C1 0.044(3) 0.077(4) 0.067(3) 0.039(3) 0.020(3) 0.001(3)
C2 0.053(4) 0.099(5) 0.053(3) 0.041(3) 0.012(3) 0.008(3)
C3 0.064(4) 0.065(3) 0.050(3) 0.026(2) 0.028(2) 0.025(3)
C4 0.066(4) 0.069(4) 0.049(3) 0.033(2) 0.025(3) 0.018(3)
C5 0.045(3) 0.036(2) 0.041(2) 0.0071(17) 0.0128(19) 0.012(2)
C6 0.071(4) 0.068(3) 0.046(2) 0.041(2) 0.034(2) 0.025(3)
C7 0.053(3) 0.061(3) 0.046(2) 0.024(2) 0.027(2) 0.014(2)
C8 0.072(4) 0.058(3) 0.062(3) 0.036(2) 0.039(3) 0.038(3)
C9 0.048(3) 0.062(3) 0.057(3) 0.029(2) 0.023(2) 0.006(2)
C10 0.055(4) 0.090(4) 0.055(3) 0.040(3) 0.030(2) 0.041(3)
C11 0.052(3) 0.061(3) 0.063(3) 0.045(2) 0.034(2) 0.025(2)

loop_
_atom_type_symbol
_atom_type_description
_atom_type_scat_dispersion_real
_atom_type_scat_dispersion_imag
_atom_type_scat_source
C C 0.0033 0.0016 'International Tables Vol C Tables 4.2.6.8 and 6.1.1.4'
H H 0.0000 0.0000 'International Tables Vol C Tables 4.2.6.8 and 6.1.1.4'
N N 0.0061 0.0033 'International Tables Vol C Tables 4.2.6.8 and 6.1.1.4'
O O 0.0106 0.0060 'International Tables Vol C Tables 4.2.6.8 and 6.1.1.4'
S S 0.1246 0.1234 'International Tables Vol C Tables 4.2.6.8 and 6.1.1.4'
Cl Cl 0.1484 0.1585 'International Tables Vol C Tables 4.2.6.8 and 6.1.1.4'
Pd Pd -0.9988 1.0072 'International Tables Vol C Tables 4.2.6.8 and 6.1.1.4'

loop_
_geom_angle_atom_site_label_1
_geom_angle_atom_site_label_2
_geom_angle_atom_site_label_3
_geom_angle
N1 Pd1 S1 87.96(11)
N1 Pd1 Cl1 177.11(9)
S1 Pd1 Cl1 89.31(6)
N1 Pd1 Cl2 93.46(12)
S1 Pd1 Cl2 176.87(4)
Cl1 Pd1 Cl2 89.32(6)
C6 S1 C5 102.6(2)
C6 S1 Pd1 97.75(18)
C5 S1 Pd1 106.14(16)
C8 N1 C7 109.1(4)
C8 N1 C11 106.9(4)
C7 N1 C11 112.3(4)
C8 N1 Pd1 112.2(3)
C7 N1 Pd1 109.2(3)
C11 N1 Pd1 107.1(3)
C5 N2 C4 115.0(5)
C9 O1 C10 110.5(4)
C5 C1 C2 116.8(5)
C5 C1 H1 121.6
C2 C1 H1 121.6
C3 C2 C1 117.5(6)
C3 C2 H2 121.3
C1 C2 H2 121.3
C4 C3 C2 120.7(6)
C4 C3 H3 119.7
C2 C3 H3 119.7
N2 C4 C3 122.8(6)
N2 C4 H4 118.6
C3 C4 H4 118.6
N2 C5 C1 127.1(5)
N2 C5 S1 115.3(4)
C1 C5 S1 117.5(4)
C7 C6 S1 111.4(4)
C7 C6 H6A 109.3
S1 C6 H6A 109.3
C7 C6 H6B 109.3
S1 C6 H6B 109.3
H6A C6 H6B 108.0
N1 C7 C6 112.6(4)
N1 C7 H7A 109.1
C6 C7 H7A 109.1
N1 C7 H7B 109.1
C6 C7 H7B 109.1
H7A C7 H7B 107.8
N1 C8 C9 113.8(5)
N1 C8 H8A 108.8
C9 C8 H8A 108.8
N1 C8 H8B 108.8
C9 C8 H8B 108.8
H8A C8 H8B 107.7
O1 C9 C8 110.1(4)
O1 C9 H9A 109.6
C8 C9 H9A 109.6
O1 C9 H9B 109.6
C8 C9 H9B 109.7
H9A C9 H9B 108.2
O1 C10 C11 110.7(5)
O1 C10 H10A 109.5
C11 C10 H10A 109.5
O1 C10 H10B 109.5
C11 C10 H10B 109.5
H10A C10 H10B 108.1
C10 C11 N1 113.5(4)
C10 C11 H11A 108.9
N1 C11 H11A 108.9
C10 C11 H11B 108.9
N1 C11 H11B 108.9
H11A C11 H11B 107.7

loop_
_geom_bond_atom_site_label_1
_geom_bond_atom_site_label_2
_geom_bond_distance
Pd1 N1 2.117(4)
Pd1 S1 2.2795(14)
Pd1 Cl1 2.2976(16)
Pd1 Cl2 2.3146(16)
S1 C6 1.790(6)
S1 C5 1.817(5)
N1 C8 1.481(7)
N1 C7 1.490(6)
N1 C11 1.519(6)
N2 C5 1.334(8)
N2 C4 1.364(7)
O1 C9 1.432(7)
O1 C10 1.441(7)
C1 C5 1.376(7)
C1 C2 1.412(8)
C1 H1 0.9300
C2 C3 1.389(9)
C2 H2 0.9300
C3 C4 1.377(10)
C3 H3 0.9300
C4 H4 0.9300
C6 C7 1.497(7)
C6 H6A 0.9700
C6 H6B 0.9700
C7 H7A 0.9700
C7 H7B 0.9700
C8 C9 1.497(8)
C8 H8A 0.9700
C8 H8B 0.9700
C9 H9A 0.9700
C9 H9B 0.9700
C10 C11 1.493(8)
C10 H10A 0.9700
C10 H10B 0.9700
C11 H11A 0.9700
C11 H11B 0.9700

loop_
_geom_torsion_atom_site_label_1
_geom_torsion_atom_site_label_2
_geom_torsion_atom_site_label_3
_geom_torsion_atom_site_label_4
_geom_torsion
N1 Pd1 S1 C6 -8.05(18)
Cl1 Pd1 S1 C6 172.90(16)
N1 Pd1 S1 C5 97.6(2)
Cl1 Pd1 S1 C5 -81.49(18)
S1 Pd1 N1 C8 -138.0(3)
Cl2 Pd1 N1 C8 44.8(3)
S1 Pd1 N1 C7 -16.8(3)
Cl2 Pd1 N1 C7 165.9(3)
S1 Pd1 N1 C11 105.0(3)
Cl2 Pd1 N1 C11 -72.2(3)
C5 C1 C2 C3 1.4(10)
C1 C2 C3 C4 -2.7(11)
C5 N2 C4 C3 0.9(9)
C2 C3 C4 N2 1.5(11)
C4 N2 C5 C1 -2.3(8)
C4 N2 C5 S1 -178.5(4)
C2 C1 C5 N2 1.2(9)
C2 C1 C5 S1 177.3(5)
C6 S1 C5 N2 -5.5(4)
Pd1 S1 C5 N2 -107.5(4)
C6 S1 C5 C1 177.9(4)
Pd1 S1 C5 C1 75.9(4)
C5 S1 C6 C7 -75.4(3)
Pd1 S1 C6 C7 33.1(3)
C8 N1 C7 C6 166.4(4)
C11 N1 C7 C6 -75.3(6)
Pd1 N1 C7 C6 43.4(5)
S1 C6 C7 N1 -53.1(5)
C7 N1 C8 C9 69.5(5)
C11 N1 C8 C9 -52.3(5)
Pd1 N1 C8 C9 -169.4(3)
C10 O1 C9 C8 -60.1(6)
N1 C8 C9 O1 58.8(6)
C9 O1 C10 C11 59.3(6)
O1 C10 C11 N1 -55.9(6)
C8 N1 C11 C10 50.9(6)
C7 N1 C11 C10 -68.7(6)
Pd1 N1 C11 C10 171.4(4)
